data_4111189
loop_
_publ_author_name
'Thomas Schaub'
'Marc Backes'
'Udo Radius'

_publ_section_title
;
 Catalytic C-C Bond Formation Accomplished by Selective C-F Activation of
 Perfluorinated Arenes
;
_journal_name_full 'Journal of the American Chemical Society'
_journal_page_first 15964
_journal_page_last 15965
_journal_paper_doi 10.1021/ja064068b
_journal_volume 128
_journal_year 2006
_chemical_formula_sum 'C6.5 H2.5 F3.5'
_chemical_formula_weight 147.08
_chemical_name_systematic
; 
4-trifluoromethyl-2,3,5,6-tetrafluoro-biphenyl 
;
_space_group_IT_number 20
_symmetry_cell_setting orthorhombic
_symmetry_space_group_name_Hall 'C 2c 2'
_symmetry_space_group_name_H-M 'C 2 2 21'
_atom_sites_solution_hydrogens geom
_atom_sites_solution_primary direct
_atom_sites_solution_secondary difmap
_audit_creation_method SHELXL-97
_cell_angle_alpha 90.00
_cell_angle_beta 90.00
_cell_angle_gamma 90.00
_cell_formula_units_Z 8
_cell_length_a 5.8580(12)
_cell_length_b 23.938(5)
_cell_length_c 7.8425(16)
_cell_measurement_reflns_used 1687
_cell_measurement_temperature 203(2)
_cell_measurement_theta_max 25.5
_cell_measurement_theta_min 3.5
_cell_volume 1099.7(4)
_computing_cell_refinement 'STOE X-AREA'
_computing_data_collection 'STOE X-AREA'
_computing_data_reduction 'STOE X-RED'
_computing_molecular_graphics 'SHELXL-97 (Sheldrick, 1997)'
_computing_publication_material 'SHELXL-97 (Sheldrick, 1997)'
_computing_structure_refinement 'SHELXL-97 (Sheldrick, 1997)'
_computing_structure_solution 'SHELXS-97 (Sheldrick, 1990)'
_diffrn_ambient_temperature 203(2)
_diffrn_detector_area_resol_mean 6.67
_diffrn_measured_fraction_theta_full 0.472
_diffrn_measured_fraction_theta_max 0.472
_diffrn_measurement_device_type 'STOE IPDS 1'
_diffrn_measurement_method rotation
_diffrn_radiation_monochromator graphite
_diffrn_radiation_source 'fine-focus sealed tube'
_diffrn_radiation_type MoK\a
_diffrn_radiation_wavelength 0.71073
_diffrn_reflns_av_R_equivalents 0.0338
_diffrn_reflns_av_sigmaI/netI 0.0339
_diffrn_reflns_limit_h_max 6
_diffrn_reflns_limit_h_min -6
_diffrn_reflns_limit_k_max 25
_diffrn_reflns_limit_k_min -27
_diffrn_reflns_limit_l_max 7
_diffrn_reflns_limit_l_min -9
_diffrn_reflns_number 2566
_diffrn_reflns_theta_full 24.71
_diffrn_reflns_theta_max 24.71
_diffrn_reflns_theta_min 3.40
_exptl_absorpt_coefficient_mu 0.187
_exptl_absorpt_correction_type none
_exptl_crystal_colour colorless
_exptl_crystal_density_diffrn 1.777
_exptl_crystal_description plate
_exptl_crystal_F_000 584
_exptl_crystal_size_max 0.50
_exptl_crystal_size_mid 0.45
_exptl_crystal_size_min 0.20
_refine_diff_density_max 0.113
_refine_diff_density_min -0.169
_refine_diff_density_rms 0.032
_refine_ls_abs_structure_details 'Flack H D (1983), Acta Cryst. A39, 876-881'
_refine_ls_abs_structure_Flack 1.5(13)
_refine_ls_extinction_method none
_refine_ls_goodness_of_fit_ref 1.011
_refine_ls_hydrogen_treatment mixed
_refine_ls_matrix_type full
_refine_ls_number_parameters 108
_refine_ls_number_reflns 913
_refine_ls_number_restraints 6
_refine_ls_restrained_S_all 1.017
_refine_ls_R_factor_all 0.0463
_refine_ls_R_factor_gt 0.0316
_refine_ls_shift/su_max 0.000
_refine_ls_shift/su_mean 0.000
_refine_ls_structure_factor_coef Fsqd
_refine_ls_weighting_details 'w=1/[\s^2^(Fo^2^)+(0.0449P)^2^+0.0000P] where P=(Fo^2^+2Fc^2^)/3'
_refine_ls_weighting_scheme calc
_refine_ls_wR_factor_gt 0.0677
_refine_ls_wR_factor_ref 0.0739
_reflns_number_gt 736
_reflns_number_total 913
_reflns_threshold_expression >2sigma(I)
_cod_data_source_file ja064068bsi20060609_084133_2.cif
_cod_data_source_block compound2
_cod_depositor_comments
;
The following automatic conversions were performed:

'_refine_ls_weighting_scheme' value 'calc
w=1/[\s^2^(Fo^2^)+(0.0449P)^2^+0.0000P] where P=(Fo^2^+2Fc^2^)/3' was
changed to 'calc'. New tag '_refine_ls_weighting_details' was
created. The value of the new tag was set to
'w=1/[\s^2^(Fo^2^)+(0.0449P)^2^+0.0000P] where P=(Fo^2^+2Fc^2^)/3'.

Automatic conversion script
Id: cif_fix_values 3143 2015-03-26 13:38:13Z robertas 
;
_cod_original_formula_sum 'C6.50 H2.50 F3.50'
_cod_database_code 4111189

loop_
_symmetry_equiv_pos_as_xyz
'x, y, z'
'-x, -y, z+1/2'
'-x, y, -z+1/2'
'x, -y, -z'
'x+1/2, y+1/2, z'
'-x+1/2, -y+1/2, z+1/2'
'-x+1/2, y+1/2, -z+1/2'
'x+1/2, -y+1/2, -z'

loop_
_atom_site_label
_atom_site_type_symbol
_atom_site_fract_x
_atom_site_fract_y
_atom_site_fract_z
_atom_site_U_iso_or_equiv
_atom_site_adp_type
_atom_site_occupancy
_atom_site_calc_flag
_atom_site_refinement_flags
C1 C 0.5000 0.22561(17) 0.2500 0.0537(10) Uani 1 d SD
F1 F 0.3036(14) 0.2444(2) 0.1838(17) 0.108(3) Uani 0.50 d PD
F2 F 0.660(2) 0.24990(19) 0.177(2) 0.126(3) Uani 0.50 d PD
F3 F 0.488(2) 0.2446(2) 0.4083(7) 0.093(2) Uani 0.50 d PD
C2 C 0.5000 0.16296(14) 0.2500 0.0357(8) Uani 1 d S
C3 C 0.3235(4) 0.13237(10) 0.3234(3) 0.0325(5) Uani 1 d .
F4 F 0.1481(2) 0.15846(6) 0.3991(2) 0.0454(4) Uani 1 d .
C4 C 0.3236(3) 0.07533(10) 0.3218(3) 0.0291(5) Uani 1 d .
F5 F 0.1473(2) 0.04903(5) 0.39726(19) 0.0392(4) Uani 1 d .
C5 C 0.5000 0.04384(13) 0.2500 0.0279(7) Uani 1 d S
C6 C 0.5000 -0.01840(13) 0.2500 0.0294(7) Uani 1 d S
C7 C 0.6870(3) -0.04771(10) 0.3112(3) 0.0332(5) Uani 1 d .
H7A H 0.8150 -0.0282 0.3522 0.040 Uiso 1 calc R
C8 C 0.6864(4) -0.10541(11) 0.3124(3) 0.0408(5) Uani 1 d .
H8A H 0.8127 -0.1250 0.3556 0.049 Uiso 1 calc R
C9 C 0.5000 -0.13428(16) 0.2500 0.0413(8) Uani 1 d S
H9A H 0.5000 -0.1736 0.2500 0.050 Uiso 1 calc SR

loop_
_atom_site_aniso_label
_atom_site_aniso_U_11
_atom_site_aniso_U_22
_atom_site_aniso_U_33
_atom_site_aniso_U_23
_atom_site_aniso_U_13
_atom_site_aniso_U_12
C1 0.069(3) 0.032(2) 0.061(3) 0.000 0.002(2) 0.000
F1 0.116(6) 0.044(3) 0.164(7) 0.011(4) -0.058(7) 0.027(3)
F2 0.140(8) 0.033(3) 0.207(10) -0.004(5) 0.105(7) -0.018(4)
F3 0.153(8) 0.042(3) 0.084(3) -0.030(2) -0.012(4) -0.002(4)
C2 0.0434(18) 0.0291(19) 0.035(2) 0.000 -0.0051(14) 0.000
C3 0.0334(11) 0.0337(13) 0.0304(12) -0.0054(9) -0.0022(11) 0.0072(9)
F4 0.0443(7) 0.0407(9) 0.0512(9) -0.0063(7) 0.0025(8) 0.0123(6)
C4 0.0243(9) 0.0343(13) 0.0287(11) 0.0020(10) -0.0026(9) -0.0026(9)
F5 0.0331(6) 0.0393(8) 0.0452(8) 0.0010(7) 0.0106(7) -0.0028(5)
C5 0.0283(15) 0.0287(19) 0.0267(17) 0.000 -0.0040(12) 0.000
C6 0.0330(15) 0.0283(19) 0.0269(17) 0.000 0.0018(14) 0.000
C7 0.0318(11) 0.0330(13) 0.0349(13) 0.0001(10) 0.0040(10) 0.0015(10)
C8 0.0382(11) 0.0384(14) 0.0458(13) 0.0038(12) 0.0079(10) 0.0090(11)
C9 0.0483(18) 0.0283(19) 0.047(2) 0.000 0.0155(17) 0.000

loop_
_atom_type_symbol
_atom_type_description
_atom_type_scat_dispersion_real
_atom_type_scat_dispersion_imag
_atom_type_scat_source
C C 0.0033 0.0016 'International Tables Vol C Tables 4.2.6.8 and 6.1.1.4'
H H 0.0000 0.0000 'International Tables Vol C Tables 4.2.6.8 and 6.1.1.4'
F F 0.0171 0.0103 'International Tables Vol C Tables 4.2.6.8 and 6.1.1.4'

loop_
_geom_angle_atom_site_label_1
_geom_angle_atom_site_label_2
_geom_angle_atom_site_label_3
_geom_angle
_geom_angle_site_symmetry_1
_geom_angle_site_symmetry_3
F2 C1 F2 124.1(6) . 3_655
F2 C1 F3 50.8(6) . 3_655
F2 C1 F3 108.0(6) 3_655 3_655
F2 C1 F3 108.0(6) . .
F2 C1 F3 50.8(6) 3_655 .
F3 C1 F3 139.7(6) 3_655 .
F2 C1 F1 51.2(5) . 3_655
F2 C1 F1 108.2(5) 3_655 3_655
F3 C1 F1 101.7(4) 3_655 3_655
F3 C1 F1 64.4(4) . 3_655
F2 C1 F1 108.2(5) . .
F2 C1 F1 51.2(5) 3_655 .
F3 C1 F1 64.4(4) 3_655 .
F3 C1 F1 101.7(4) . .
F1 C1 F1 140.8(6) 3_655 .
F2 C1 C2 118.0(3) . .
F2 C1 C2 118.0(3) 3_655 .
F3 C1 C2 110.1(3) 3_655 .
F3 C1 C2 110.1(3) . .
F1 C1 C2 109.6(3) 3_655 .
F1 C1 C2 109.6(3) . .
F2 F1 C1 59.8(4) 3_655 .
F2 F1 F3 109.2(7) 3_655 3_655
C1 F1 F3 57.3(3) . 3_655
F3 F2 F1 137.0(8) 3_655 3_655
F3 F2 C1 68.6(5) 3_655 .
F1 F2 C1 69.0(5) 3_655 .
F2 F3 C1 60.6(4) 3_655 .
F2 F3 F1 111.4(6) 3_655 3_655
C1 F3 F1 58.3(3) . 3_655
C3 C2 C3 116.5(3) 3_655 .
C3 C2 C1 121.74(15) 3_655 .
C3 C2 C1 121.74(15) . .
F4 C3 C4 118.0(2) . .
F4 C3 C2 120.5(2) . .
C4 C3 C2 121.5(2) . .
F5 C4 C3 117.6(2) . .
F5 C4 C5 119.5(2) . .
C3 C4 C5 122.9(2) . .
C4 C5 C4 114.7(3) 3_655 .
C4 C5 C6 122.64(14) 3_655 .
C4 C5 C6 122.64(14) . .
C7 C6 C7 119.2(3) . 3_655
C7 C6 C5 120.39(15) . .
C7 C6 C5 120.39(15) 3_655 .
C8 C7 C6 120.4(2) . .
C7 C8 C9 120.0(2) . .
C8 C9 C8 120.0(3) 3_655 .

loop_
_geom_bond_atom_site_label_1
_geom_bond_atom_site_label_2
_geom_bond_distance
_geom_bond_site_symmetry_2
C1 F2 1.240(5) .
C1 F2 1.240(5) 3_655
C1 F3 1.325(6) 3_655
C1 F3 1.325(6) .
C1 F1 1.340(5) 3_655
C1 F1 1.340(5) .
C1 C2 1.500(6) .
F1 F2 1.118(11) 3_655
F1 F3 1.419(9) 3_655
F2 F3 1.102(12) 3_655
F2 F1 1.118(11) 3_655
F3 F2 1.102(13) 3_655
F3 F1 1.419(9) 3_655
C2 C3 1.392(3) 3_655
C2 C3 1.392(3) .
C3 F4 1.341(3) .
C3 C4 1.366(3) .
C4 F5 1.347(2) .
C4 C5 1.398(3) .
C5 C4 1.398(3) 3_655
C5 C6 1.490(5) .
C6 C7 1.387(3) .
C6 C7 1.387(3) 3_655
C7 C8 1.381(4) .
C8 C9 1.382(3) .
C9 C8 1.382(3) 3_655
